data_4033466
loop_
_publ_author_name
'Hedberg, Christinne'
'Estrup, Morten'
'Eikeland, Espen Z.'
'Jensen, Henrik H.'

_publ_section_title
;
 Vinyl Grignard-Mediated Stereoselective Carbocyclization of Lactone
 Acetals.
;
_journal_issue 4
_journal_name_full 'The Journal of organic chemistry'
_journal_page_first 2154
_journal_page_last 2165
_journal_paper_doi 10.1021/acs.joc.7b03079
_journal_volume 83
_journal_year 2018
_chemical_absolute_configuration rm
_chemical_formula_moiety 'C35 H42 O7'
_chemical_formula_sum 'C35 H42 O7'
_chemical_formula_weight 574.68
_space_group_crystal_system monoclinic
_space_group_IT_number 4
_space_group_name_Hall 'P 2yb'
_space_group_name_H-M_alt 'P 1 21 1'
_symmetry_space_group_name_Hall 'P 2yb'
_symmetry_space_group_name_H-M 'P 1 21 1'
_atom_sites_solution_hydrogens geom
_audit_creation_date 2015-12-08
_audit_creation_method
;
Olex2 1.2
(compiled Jan 19 2015 12:28:14 for OlexSys, GUI svn.r4998)
;
_cell_angle_alpha 90
_cell_angle_beta 96.296(5)
_cell_angle_gamma 90
_cell_formula_units_Z 2
_cell_length_a 11.2892(15)
_cell_length_b 8.9842(11)
_cell_length_c 14.7594(18)
_cell_measurement_reflns_used 9791
_cell_measurement_temperature 296(2)
_cell_measurement_theta_max 25.68
_cell_measurement_theta_min 2.29
_cell_volume 1487.9(3)
_computing_cell_refinement 'SAINT v8.34A (Bruker, 2013)'
_computing_data_reduction 'SAINT v8.34A (Bruker, 2013)'
_computing_molecular_graphics 'Olex2 (Dolomanov et al., 2009)'
_computing_publication_material 'Olex2 (Dolomanov et al., 2009)'
_computing_structure_refinement 'ShelXL (Sheldrick, 2008)'
_diffrn_ambient_temperature 296.15
_diffrn_measured_fraction_theta_full 0.998
_diffrn_measured_fraction_theta_max 0.999
_diffrn_measurement_device_type 'Bruker APEX-II CCD'
_diffrn_measurement_method '\f and \w scans'
_diffrn_radiation_type AgK\a
_diffrn_radiation_wavelength 0.56086
_diffrn_reflns_av_R_equivalents 0.0320
_diffrn_reflns_av_unetI/netI 0.0234
_diffrn_reflns_Laue_measured_fraction_full 0.998
_diffrn_reflns_Laue_measured_fraction_max 0.999
_diffrn_reflns_limit_h_max 16
_diffrn_reflns_limit_h_min -16
_diffrn_reflns_limit_k_max 12
_diffrn_reflns_limit_k_min -12
_diffrn_reflns_limit_l_max 21
_diffrn_reflns_limit_l_min -21
_diffrn_reflns_number 45713
_diffrn_reflns_point_group_measured_fraction_full 0.998
_diffrn_reflns_point_group_measured_fraction_max 0.999
_diffrn_reflns_theta_full 19.665
_diffrn_reflns_theta_max 23.616
_diffrn_reflns_theta_min 1.095
_diffrn_standards_number 0
_exptl_absorpt_coefficient_mu 0.056
_exptl_absorpt_correction_T_max 0.7453
_exptl_absorpt_correction_T_min 0.7109
_exptl_absorpt_correction_type multi-scan
_exptl_absorpt_process_details
;
SADABS-2012/1 (Bruker,2012) was used for absorption correction.
wR2(int) was 0.1218 before and 0.0464 after correction.
The Ratio of minimum to maximum transmission is 0.9538.
The \l/2 correction factor is 0.0015.
;
_exptl_crystal_colour 'clear light colourless'
_exptl_crystal_colour_lustre clear
_exptl_crystal_colour_modifier light
_exptl_crystal_colour_primary colourless
_exptl_crystal_density_diffrn 1.283
_exptl_crystal_description block
_exptl_crystal_F_000 616
_exptl_crystal_size_max 0.12
_exptl_crystal_size_mid 0.1
_exptl_crystal_size_min 0.08
_refine_diff_density_max 0.562
_refine_diff_density_min -0.225
_refine_diff_density_rms 0.047
_refine_ls_abs_structure_details
;
 Flack x determined using 3922 quotients [(I+)-(I-)]/[(I+)+(I-)]
 (Parsons, Flack and Wagner, Acta Cryst. B69 (2013) 249-259).
;
_refine_ls_abs_structure_Flack -0.1(3)
_refine_ls_extinction_method none
_refine_ls_goodness_of_fit_ref 1.080
_refine_ls_hydrogen_treatment constr
_refine_ls_matrix_type full
_refine_ls_number_parameters 383
_refine_ls_number_reflns 9072
_refine_ls_number_restraints 1
_refine_ls_restrained_S_all 1.080
_refine_ls_R_factor_all 0.0364
_refine_ls_R_factor_gt 0.0343
_refine_ls_shift/su_max 0.001
_refine_ls_shift/su_mean 0.000
_refine_ls_structure_factor_coef Fsqd
_refine_ls_weighting_details 'w=1/[\s^2^(Fo^2^)+(0.0490P)^2^+0.3180P] where P=(Fo^2^+2Fc^2^)/3'
_refine_ls_weighting_scheme calc
_refine_ls_wR_factor_gt 0.0909
_refine_ls_wR_factor_ref 0.0934
_reflns_Friedel_coverage 0.890
_reflns_Friedel_fraction_full 0.998
_reflns_Friedel_fraction_max 0.999
_reflns_number_gt 8663
_reflns_number_total 9072
_reflns_threshold_expression 'I > 2\s(I)'
_cod_data_source_file jo7b03079_si_006.cif
_cod_data_source_block 2015_10_12_b_0m2
_cod_depositor_comments 'Adding full bibliography for 4033466--4033471.cif.'
_cod_database_code 4033466
_shelx_space_group_comment
;
The symmetry employed for this shelxl refinement is uniquely defined
by the following loop, which should always be used as a source of
symmetry information in preference to the above space-group names.
They are only intended as comments.
;
_olex2_refinement_description
;
1. Fixed Uiso
 At 1.2 times of:
  All C(H) groups, All C(H,H) groups
 At 1.5 times of:
  All C(H,H,H) groups, All O(H) groups
2.a Ternary CH refined with riding coordinates:
 C8(H8), C7(H7), C5(H5), C4(H4)
2.b Secondary CH2 refined with riding coordinates:
 C9(H9A,H9B), C6(H6A,H6B), C1A(H1AA,H1AB), C9C(H9CA,H9CB), C10C(H10A,H10B),
 C1B(H1BA,H1BB)
2.c Aromatic/amide H refined with riding coordinates:
 C10(H10), C3A(H3A), C7B(H7B), C2(H2), C7A(H7A), C5A(H5A), C5B(H5B), C4A(H4A),
 C6B(H6BA), C6A(H6AA), C4B(H4B), C3B(H3B)
2.d X=CH2 refined with riding coordinates:
 C1(H1A,H1B), C11(H11A,H11B)
2.e Idealised Me refined as rotating group:
 C5C(H5CA,H5CB,H5CC), C7C(H7CA,H7CB,H7CC), C4C(H4CA,H4CB,H4CC)
2.f Idealised tetrahedral OH refined as rotating group:
 O1(H1)
;
_shelx_shelxl_version_number 2014/7
_olex2_submission_special_instructions 'No special instructions were received'

loop_
_space_group_symop_operation_xyz
'x, y, z'
'-x, y+1/2, -z'

loop_
_atom_site_label
_atom_site_type_symbol
_atom_site_fract_x
_atom_site_fract_y
_atom_site_fract_z
_atom_site_U_iso_or_equiv
_atom_site_adp_type
_atom_site_occupancy
_atom_site_site_symmetry_order
_atom_site_calc_flag
_atom_site_refinement_flags_posn
O4 O 0.34042(10) 0.36012(13) 0.18389(8) 0.0146(2) Uani 1 1 d .
O3 O 0.45203(10) 0.34072(14) 0.47440(7) 0.0163(2) Uani 1 1 d .
O6 O 0.04740(10) 0.48484(15) 0.10058(8) 0.0177(2) Uani 1 1 d .
O2 O 0.66641(11) 0.43640(13) 0.40873(8) 0.0160(2) Uani 1 1 d .
O1 O 0.57935(11) 0.47825(13) 0.23049(8) 0.0152(2) Uani 1 1 d .
H1 H 0.6227 0.5392 0.2591 0.023 Uiso 1 1 calc GR
O5 O 0.16153(11) 0.24553(15) 0.17418(9) 0.0214(3) Uani 1 1 d .
O7 O -0.09892(11) 0.65482(18) 0.07823(10) 0.0264(3) Uani 1 1 d .
C1C C 0.22189(14) 0.35166(19) 0.16136(10) 0.0148(3) Uani 1 1 d .
C3 C 0.60978(13) 0.33283(17) 0.26264(10) 0.0126(3) Uani 1 1 d .
C8 C 0.52675(14) 0.22169(18) 0.20688(10) 0.0136(3) Uani 1 1 d .
H8 H 0.5558 0.1223 0.2254 0.016 Uiso 1 1 calc R
C7 C 0.39731(14) 0.22738(17) 0.22698(10) 0.0137(3) Uani 1 1 d .
H7 H 0.3561 0.1391 0.2004 0.016 Uiso 1 1 calc R
C5 C 0.46317(14) 0.34834(18) 0.37895(10) 0.0141(3) Uani 1 1 d .
H5 H 0.4379 0.4468 0.3558 0.017 Uiso 1 1 calc R
C2B C 0.32900(15) 0.39380(19) 0.59362(11) 0.0156(3) Uani 1 1 d .
C8C C 0.00529(15) 0.6278(2) 0.09336(11) 0.0181(3) Uani 1 1 d .
C10 C 0.47392(16) 0.1097(2) 0.05147(12) 0.0211(3) Uani 1 1 d .
H10 H 0.5017 0.0133 0.0630 0.025 Uiso 1 1 calc R
C3A C 0.85369(15) 0.5364(2) 0.61501(11) 0.0171(3) Uani 1 1 d .
H3A H 0.8157 0.4854 0.6585 0.020 Uiso 1 1 calc R
C7B C 0.41454(14) 0.33704(19) 0.65926(11) 0.0168(3) Uani 1 1 d .
H7B H 0.4903 0.3147 0.6440 0.020 Uiso 1 1 calc R
C4 C 0.59254(14) 0.32344(17) 0.36485(10) 0.0133(3) Uani 1 1 d .
H4 H 0.6185 0.2257 0.3889 0.016 Uiso 1 1 calc R
C9 C 0.53771(15) 0.2333(2) 0.10456(11) 0.0175(3) Uani 1 1 d .
H9A H 0.5051 0.3279 0.0821 0.021 Uiso 1 1 calc R
H9B H 0.6213 0.2311 0.0949 0.021 Uiso 1 1 calc R
C6C C 0.11130(14) 0.7303(2) 0.10591(10) 0.0161(3) Uani 1 1 d .
C2 C 0.73812(14) 0.2951(2) 0.25211(11) 0.0167(3) Uani 1 1 d .
H2 H 0.7662 0.2031 0.2738 0.020 Uiso 1 1 calc R
C2C C 0.17665(14) 0.49680(19) 0.11938(10) 0.0142(3) Uani 1 1 d .
C7A C 0.87968(15) 0.5841(2) 0.45890(12) 0.0193(3) Uani 1 1 d .
H7A H 0.8595 0.5659 0.3971 0.023 Uiso 1 1 calc R
C6 C 0.38597(15) 0.22952(19) 0.32851(10) 0.0162(3) Uani 1 1 d .
H6A H 0.4085 0.1328 0.3541 0.019 Uiso 1 1 calc R
H6B H 0.3033 0.2470 0.3377 0.019 Uiso 1 1 calc R
C5A C 0.99940(16) 0.7146(2) 0.57865(12) 0.0216(3) Uani 1 1 d .
H5A H 1.0582 0.7842 0.5971 0.026 Uiso 1 1 calc R
C2A C 0.82083(14) 0.50895(18) 0.52285(11) 0.0157(3) Uani 1 1 d .
C5B C 0.27412(16) 0.3439(2) 0.77080(11) 0.0201(3) Uani 1 1 d .
H5B H 0.2554 0.3258 0.8296 0.024 Uiso 1 1 calc R
C1A C 0.72519(15) 0.3971(2) 0.49509(11) 0.0186(3) Uani 1 1 d .
H1AA H 0.7601 0.2988 0.4921 0.022 Uiso 1 1 calc R
H1AB H 0.6684 0.3947 0.5398 0.022 Uiso 1 1 calc R
C1 C 0.81355(16) 0.3819(2) 0.21475(12) 0.0222(3) Uani 1 1 d .
H1A H 0.7891 0.4749 0.1922 0.027 Uiso 1 1 calc R
H1B H 0.8912 0.3501 0.2110 0.027 Uiso 1 1 calc R
C4A C 0.94222(15) 0.6386(2) 0.64284(12) 0.0198(3) Uani 1 1 d .
H4A H 0.9632 0.6561 0.7046 0.024 Uiso 1 1 calc R
C6B C 0.38724(15) 0.31348(19) 0.74784(11) 0.0173(3) Uani 1 1 d .
H6BA H 0.4453 0.2771 0.7918 0.021 Uiso 1 1 calc R
C9C C 0.17217(16) 0.7031(2) 0.01773(11) 0.0210(3) Uani 1 1 d .
H9CA H 0.1150 0.7116 -0.0361 0.025 Uiso 1 1 calc R
H9CB H 0.2363 0.7736 0.0131 0.025 Uiso 1 1 calc R
C3C C 0.19134(14) 0.63928(19) 0.17831(11) 0.0156(3) Uani 1 1 d .
C10C C 0.22107(16) 0.5422(2) 0.02870(11) 0.0196(3) Uani 1 1 d .
H10A H 0.1881 0.4786 -0.0209 0.023 Uiso 1 1 calc R
H10B H 0.3074 0.5402 0.0325 0.023 Uiso 1 1 calc R
C1B C 0.35137(18) 0.4199(2) 0.49643(12) 0.0236(4) Uani 1 1 d .
H1BA H 0.2820 0.3890 0.4562 0.028 Uiso 1 1 calc R
H1BB H 0.3634 0.5255 0.4870 0.028 Uiso 1 1 calc R
C5C C 0.13866(18) 0.6218(2) 0.26900(11) 0.0226(3) Uani 1 1 d .
H5CA H 0.1367 0.7169 0.2983 0.034 Uiso 1 1 calc GR
H5CB H 0.1871 0.5544 0.3076 0.034 Uiso 1 1 calc GR
H5CC H 0.0592 0.5829 0.2579 0.034 Uiso 1 1 calc GR
C6A C 0.96858(16) 0.6864(2) 0.48667(13) 0.0217(3) Uani 1 1 d .
H6AA H 1.0076 0.7363 0.4434 0.026 Uiso 1 1 calc R
C4B C 0.18914(16) 0.4014(2) 0.70551(13) 0.0228(3) Uani 1 1 d .
H4B H 0.1131 0.4226 0.7206 0.027 Uiso 1 1 calc R
C7C C 0.08357(17) 0.8907(2) 0.12513(13) 0.0230(3) Uani 1 1 d .
H7CA H 0.0304 0.9299 0.0757 0.035 Uiso 1 1 calc GR
H7CB H 0.1560 0.9475 0.1314 0.035 Uiso 1 1 calc GR
H7CC H 0.0466 0.8968 0.1806 0.035 Uiso 1 1 calc GR
C3B C 0.21671(16) 0.4276(2) 0.61762(12) 0.0197(3) Uani 1 1 d .
H3B H 0.1595 0.4682 0.5745 0.024 Uiso 1 1 calc R
C11 C 0.38174(19) 0.1268(3) -0.01015(13) 0.0312(4) Uani 1 1 d .
H11A H 0.3514 0.2214 -0.0236 0.037 Uiso 1 1 calc R
H11B H 0.3469 0.0442 -0.0403 0.037 Uiso 1 1 calc R
C4C C 0.31779(16) 0.6991(2) 0.19597(13) 0.0231(3) Uani 1 1 d .
H4CA H 0.3501 0.7124 0.1390 0.035 Uiso 1 1 calc GR
H4CB H 0.3662 0.6298 0.2331 0.035 Uiso 1 1 calc GR
H4CC H 0.3169 0.7930 0.2270 0.035 Uiso 1 1 calc GR

loop_
_atom_site_aniso_label
_atom_site_aniso_U_11
_atom_site_aniso_U_22
_atom_site_aniso_U_33
_atom_site_aniso_U_23
_atom_site_aniso_U_13
_atom_site_aniso_U_12
O4 0.0129(5) 0.0140(5) 0.0168(5) 0.0007(4) 0.0009(4) -0.0010(4)
O3 0.0170(5) 0.0201(5) 0.0121(5) -0.0004(4) 0.0037(4) 0.0023(4)
O6 0.0107(5) 0.0229(6) 0.0194(5) -0.0013(5) 0.0006(4) -0.0021(4)
O2 0.0180(6) 0.0141(5) 0.0147(5) 0.0006(4) -0.0032(4) -0.0032(4)
O1 0.0176(5) 0.0112(5) 0.0161(5) 0.0026(4) -0.0007(4) -0.0014(4)
O5 0.0173(6) 0.0208(6) 0.0261(6) 0.0014(5) 0.0018(5) -0.0061(5)
O7 0.0135(6) 0.0353(8) 0.0300(7) 0.0037(6) 0.0008(5) 0.0011(5)
C1C 0.0141(6) 0.0181(7) 0.0125(6) -0.0031(5) 0.0024(5) -0.0020(5)
C3 0.0127(6) 0.0122(6) 0.0128(6) 0.0019(5) 0.0009(5) -0.0003(5)
C8 0.0148(6) 0.0130(7) 0.0132(6) 0.0000(5) 0.0024(5) -0.0004(5)
C7 0.0146(7) 0.0122(6) 0.0143(6) -0.0004(5) 0.0023(5) -0.0019(5)
C5 0.0160(7) 0.0154(7) 0.0111(6) 0.0004(5) 0.0016(5) -0.0007(5)
C2B 0.0178(7) 0.0146(7) 0.0144(6) -0.0014(5) 0.0017(5) 0.0025(6)
C8C 0.0152(7) 0.0248(8) 0.0142(6) 0.0003(6) 0.0016(5) -0.0004(6)
C10 0.0211(8) 0.0247(8) 0.0176(7) -0.0055(6) 0.0031(6) 0.0024(6)
C3A 0.0159(7) 0.0196(7) 0.0156(7) 0.0004(6) 0.0012(5) 0.0047(6)
C7B 0.0151(7) 0.0178(7) 0.0178(7) -0.0002(6) 0.0028(5) 0.0029(6)
C4 0.0149(6) 0.0124(6) 0.0124(6) 0.0006(5) 0.0009(5) -0.0019(5)
C9 0.0179(7) 0.0214(8) 0.0138(6) -0.0013(6) 0.0041(5) -0.0006(6)
C6C 0.0132(7) 0.0208(7) 0.0142(6) 0.0019(6) 0.0011(5) 0.0008(6)
C2 0.0140(7) 0.0200(7) 0.0160(7) 0.0013(6) 0.0003(5) 0.0025(6)
C2C 0.0103(6) 0.0188(7) 0.0134(6) -0.0008(5) 0.0010(5) -0.0015(5)
C7A 0.0186(8) 0.0220(8) 0.0166(7) 0.0007(6) -0.0006(6) -0.0022(6)
C6 0.0173(7) 0.0175(7) 0.0143(6) -0.0002(6) 0.0045(5) -0.0041(6)
C5A 0.0172(7) 0.0205(8) 0.0260(8) -0.0037(7) -0.0024(6) -0.0006(6)
C2A 0.0134(7) 0.0161(7) 0.0171(7) -0.0002(6) -0.0001(5) 0.0016(5)
C5B 0.0248(8) 0.0193(7) 0.0173(7) 0.0017(6) 0.0068(6) 0.0012(6)
C1A 0.0176(7) 0.0209(7) 0.0163(7) 0.0036(6) -0.0024(6) -0.0033(6)
C1 0.0153(7) 0.0309(9) 0.0204(7) 0.0047(7) 0.0015(6) -0.0007(6)
C4A 0.0178(7) 0.0221(8) 0.0183(7) -0.0043(6) -0.0028(6) 0.0044(6)
C6B 0.0203(7) 0.0153(7) 0.0160(7) 0.0003(5) 0.0002(5) 0.0008(6)
C9C 0.0196(7) 0.0277(9) 0.0167(7) 0.0061(6) 0.0062(6) 0.0028(7)
C3C 0.0147(7) 0.0169(7) 0.0146(6) -0.0007(6) -0.0003(5) -0.0011(6)
C10C 0.0188(7) 0.0256(8) 0.0154(7) 0.0020(6) 0.0067(6) 0.0025(6)
C1B 0.0272(9) 0.0284(9) 0.0159(7) 0.0022(6) 0.0057(6) 0.0121(7)
C5C 0.0307(9) 0.0236(8) 0.0135(7) -0.0003(6) 0.0026(6) 0.0035(7)
C6A 0.0187(8) 0.0225(8) 0.0233(8) 0.0028(6) 0.0002(6) -0.0041(6)
C4B 0.0184(8) 0.0261(9) 0.0252(8) 0.0031(7) 0.0081(6) 0.0044(7)
C7C 0.0228(8) 0.0213(8) 0.0247(8) 0.0026(7) 0.0013(6) 0.0049(7)
C3B 0.0182(8) 0.0207(8) 0.0200(7) 0.0007(6) 0.0013(6) 0.0048(6)
C11 0.0284(10) 0.0405(11) 0.0229(8) -0.0107(8) -0.0056(7) 0.0042(9)
C4C 0.0174(7) 0.0192(8) 0.0307(9) 0.0010(7) -0.0067(6) -0.0031(6)

loop_
_atom_type_symbol
_atom_type_description
_atom_type_scat_dispersion_real
_atom_type_scat_dispersion_imag
_atom_type_scat_source
C C 0.0015 0.0009 'International Tables Vol C Tables 4.2.6.8 and 6.1.1.4'
H H 0.0000 0.0000 'International Tables Vol C Tables 4.2.6.8 and 6.1.1.4'
O O 0.0056 0.0036 'International Tables Vol C Tables 4.2.6.8 and 6.1.1.4'

loop_
_geom_angle_atom_site_label_1
_geom_angle_atom_site_label_2
_geom_angle_atom_site_label_3
_geom_angle
C1C O4 C7 115.97(12)
C1B O3 C5 111.32(12)
C8C O6 C2C 106.08(12)
C1A O2 C4 115.15(12)
C3 O1 H1 109.5
O4 C1C C2C 109.60(13)
O5 C1C O4 124.97(16)
O5 C1C C2C 125.42(15)
O1 C3 C8 107.85(12)
O1 C3 C4 108.97(12)
O1 C3 C2 111.79(13)
C8 C3 C4 110.56(12)
C2 C3 C8 109.44(13)
C2 C3 C4 108.24(12)
C3 C8 H8 106.0
C7 C8 C3 114.44(12)
C7 C8 H8 106.0
C7 C8 C9 111.87(13)
C9 C8 C3 111.80(13)
C9 C8 H8 106.0
O4 C7 C8 109.07(12)
O4 C7 H7 108.6
O4 C7 C6 109.73(13)
C8 C7 H7 108.6
C6 C7 C8 112.28(13)
C6 C7 H7 108.6
O3 C5 H5 109.5
O3 C5 C4 108.58(12)
O3 C5 C6 109.96(13)
C4 C5 H5 109.5
C4 C5 C6 109.80(13)
C6 C5 H5 109.5
C7B C2B C1B 123.17(15)
C3B C2B C7B 119.19(15)
C3B C2B C1B 117.63(15)
O6 C8C C6C 107.44(13)
O7 C8C O6 121.98(16)
O7 C8C C6C 130.57(18)
C9 C10 H10 117.5
C11 C10 H10 117.5
C11 C10 C9 125.06(19)
C2A C3A H3A 119.6
C4A C3A H3A 119.6
C4A C3A C2A 120.87(16)
C2B C7B H7B 119.9
C2B C7B C6B 120.19(15)
C6B C7B H7B 119.9
O2 C4 C3 105.97(12)
O2 C4 C5 110.97(13)
O2 C4 H4 109.7
C3 C4 H4 109.7
C5 C4 C3 110.67(12)
C5 C4 H4 109.7
C8 C9 H9A 109.2
C8 C9 H9B 109.2
C10 C9 C8 112.27(14)
C10 C9 H9A 109.2
C10 C9 H9B 109.2
H9A C9 H9B 107.9
C8C C6C C9C 102.63(14)
C8C C6C C3C 99.03(13)
C8C C6C C7C 115.40(14)
C3C C6C C9C 102.44(13)
C7C C6C C9C 115.32(14)
C7C C6C C3C 119.38(14)
C3 C2 H2 117.3
C1 C2 C3 125.48(16)
C1 C2 H2 117.3
O6 C2C C1C 107.51(13)
O6 C2C C3C 102.19(12)
O6 C2C C10C 105.62(12)
C1C C2C C3C 118.29(13)
C1C C2C C10C 117.35(13)
C10C C2C C3C 104.21(13)
C2A C7A H7A 119.8
C2A C7A C6A 120.37(16)
C6A C7A H7A 119.8
C7 C6 C5 112.74(13)
C7 C6 H6A 109.0
C7 C6 H6B 109.0
C5 C6 H6A 109.0
C5 C6 H6B 109.0
H6A C6 H6B 107.8
C4A C5A H5A 120.2
C4A C5A C6A 119.62(17)
C6A C5A H5A 120.2
C3A C2A C1A 119.51(15)
C7A C2A C3A 118.84(15)
C7A C2A C1A 121.64(15)
C6B C5B H5B 120.3
C4B C5B H5B 120.3
C4B C5B C6B 119.42(16)
O2 C1A C2A 109.34(14)
O2 C1A H1AA 109.8
O2 C1A H1AB 109.8
C2A C1A H1AA 109.8
C2A C1A H1AB 109.8
H1AA C1A H1AB 108.3
C2 C1 H1A 120.0
C2 C1 H1B 120.0
H1A C1 H1B 120.0
C3A C4A H4A 120.0
C5A C4A C3A 119.97(16)
C5A C4A H4A 120.0
C7B C6B H6BA 119.8
C5B C6B C7B 120.35(16)
C5B C6B H6BA 119.8
C6C C9C H9CA 110.9
C6C C9C H9CB 110.9
H9CA C9C H9CB 108.9
C10C C9C C6C 104.15(13)
C10C C9C H9CA 110.9
C10C C9C H9CB 110.9
C2C C3C C6C 91.75(12)
C5C C3C C6C 113.76(14)
C5C C3C C2C 112.25(14)
C4C C3C C6C 113.31(14)
C4C C3C C2C 115.45(14)
C4C C3C C5C 109.50(14)
C2C C10C C9C 101.08(13)
C2C C10C H10A 111.6
C2C C10C H10B 111.6
C9C C10C H10A 111.6
C9C C10C H10B 111.6
H10A C10C H10B 109.4
O3 C1B C2B 111.46(14)
O3 C1B H1BA 109.3
O3 C1B H1BB 109.3
C2B C1B H1BA 109.3
C2B C1B H1BB 109.3
H1BA C1B H1BB 108.0
C3C C5C H5CA 109.5
C3C C5C H5CB 109.5
C3C C5C H5CC 109.5
H5CA C5C H5CB 109.5
H5CA C5C H5CC 109.5
H5CB C5C H5CC 109.5
C7A C6A H6AA 119.8
C5A C6A C7A 120.33(17)
C5A C6A H6AA 119.8
C5B C4B H4B 119.8
C5B C4B C3B 120.36(16)
C3B C4B H4B 119.8
C6C C7C H7CA 109.5
C6C C7C H7CB 109.5
C6C C7C H7CC 109.5
H7CA C7C H7CB 109.5
H7CA C7C H7CC 109.5
H7CB C7C H7CC 109.5
C2B C3B C4B 120.45(16)
C2B C3B H3B 119.8
C4B C3B H3B 119.8
C10 C11 H11A 120.0
C10 C11 H11B 120.0
H11A C11 H11B 120.0
C3C C4C H4CA 109.5
C3C C4C H4CB 109.5
C3C C4C H4CC 109.5
H4CA C4C H4CB 109.5
H4CA C4C H4CC 109.5
H4CB C4C H4CC 109.5

loop_
_geom_bond_atom_site_label_1
_geom_bond_atom_site_label_2
_geom_bond_distance
O4 C1C 1.3451(19)
O4 C7 1.4662(19)
O3 C5 1.4296(17)
O3 C1B 1.409(2)
O6 C8C 1.370(2)
O6 C2C 1.4591(19)
O2 C4 1.4235(18)
O2 C1A 1.4157(19)
O1 H1 0.8200
O1 C3 1.4193(19)
O5 C1C 1.199(2)
O7 C8C 1.198(2)
C1C C2C 1.509(2)
C3 C8 1.544(2)
C3 C4 1.544(2)
C3 C2 1.512(2)
C8 H8 0.9800
C8 C7 1.524(2)
C8 C9 1.532(2)
C7 H7 0.9800
C7 C6 1.518(2)
C5 H5 0.9800
C5 C4 1.514(2)
C5 C6 1.520(2)
C2B C7B 1.388(2)
C2B C1B 1.502(2)
C2B C3B 1.387(2)
C8C C6C 1.505(2)
C10 H10 0.9300
C10 C9 1.498(2)
C10 C11 1.314(3)
C3A H3A 0.9300
C3A C2A 1.392(2)
C3A C4A 1.386(2)
C7B H7B 0.9300
C7B C6B 1.392(2)
C4 H4 0.9800
C9 H9A 0.9700
C9 H9B 0.9700
C6C C9C 1.556(2)
C6C C3C 1.554(2)
C6C C7C 1.508(3)
C2 H2 0.9300
C2 C1 1.319(2)
C2C C3C 1.546(2)
C2C C10C 1.535(2)
C7A H7A 0.9300
C7A C2A 1.388(2)
C7A C6A 1.389(2)
C6 H6A 0.9700
C6 H6B 0.9700
C5A H5A 0.9300
C5A C4A 1.384(3)
C5A C6A 1.387(2)
C2A C1A 1.499(2)
C5B H5B 0.9300
C5B C6B 1.384(2)
C5B C4B 1.383(3)
C1A H1AA 0.9700
C1A H1AB 0.9700
C1 H1A 0.9300
C1 H1B 0.9300
C4A H4A 0.9300
C6B H6BA 0.9300
C9C H9CA 0.9700
C9C H9CB 0.9700
C9C C10C 1.549(3)
C3C C5C 1.531(2)
C3C C4C 1.521(2)
C10C H10A 0.9700
C10C H10B 0.9700
C1B H1BA 0.9700
C1B H1BB 0.9700
C5C H5CA 0.9600
C5C H5CB 0.9600
C5C H5CC 0.9600
C6A H6AA 0.9300
C4B H4B 0.9300
C4B C3B 1.387(2)
C7C H7CA 0.9600
C7C H7CB 0.9600
C7C H7CC 0.9600
C3B H3B 0.9300
C11 H11A 0.9300
C11 H11B 0.9300
C4C H4CA 0.9600
C4C H4CB 0.9600
C4C H4CC 0.9600

loop_
_geom_torsion_atom_site_label_1
_geom_torsion_atom_site_label_2
_geom_torsion_atom_site_label_3
_geom_torsion_atom_site_label_4
_geom_torsion
O4 C1C C2C O6 -177.09(12)
O4 C1C C2C C3C -62.18(17)
O4 C1C C2C C10C 64.15(17)
O4 C7 C6 C5 -70.57(16)
O3 C5 C4 O2 -61.83(16)
O3 C5 C4 C3 -179.19(12)
O3 C5 C6 C7 -177.75(13)
O6 C8C C6C C9C 69.27(15)
O6 C8C C6C C3C -35.74(15)
O6 C8C C6C C7C -164.46(14)
O6 C2C C3C C6C -52.68(13)
O6 C2C C3C C5C 63.93(16)
O6 C2C C3C C4C -169.61(13)
O6 C2C C10C C9C 68.89(16)
O1 C3 C8 C7 -70.11(16)
O1 C3 C8 C9 58.38(16)
O1 C3 C4 O2 -57.74(15)
O1 C3 C4 C5 62.65(16)
O1 C3 C2 C1 -2.5(2)
O5 C1C C2C O6 1.8(2)
O5 C1C C2C C3C 116.71(18)
O5 C1C C2C C10C -116.96(18)
O7 C8C C6C C9C -109.6(2)
O7 C8C C6C C3C 145.41(19)
O7 C8C C6C C7C 16.7(3)
C1C O4 C7 C8 152.89(12)
C1C O4 C7 C6 -83.73(15)
C1C C2C C3C C6C -170.45(13)
C1C C2C C3C C5C -53.83(19)
C1C C2C C3C C4C 72.62(19)
C1C C2C C10C C9C -171.35(14)
C3 C8 C7 O4 75.29(15)
C3 C8 C7 C6 -46.56(18)
C3 C8 C9 C10 170.27(14)
C8 C3 C4 O2 -176.11(12)
C8 C3 C4 C5 -55.72(16)
C8 C3 C2 C1 116.96(18)
C8 C7 C6 C5 50.90(18)
C7 O4 C1C O5 0.2(2)
C7 O4 C1C C2C 179.11(12)
C7 C8 C9 C10 -59.89(18)
C5 O3 C1B C2B 171.61(15)
C2B C7B C6B C5B 1.2(3)
C8C O6 C2C C1C 159.47(12)
C8C O6 C2C C3C 34.26(15)
C8C O6 C2C C10C -74.47(15)
C8C C6C C9C C10C -68.81(16)
C8C C6C C3C C2C 51.45(13)
C8C C6C C3C C5C -63.86(17)
C8C C6C C3C C4C 170.22(14)
C3A C2A C1A O2 151.37(15)
C7B C2B C1B O3 17.8(3)
C7B C2B C3B C4B -1.7(3)
C4 O2 C1A C2A 166.40(13)
C4 C3 C8 C7 48.93(17)
C4 C3 C8 C9 177.42(13)
C4 C3 C2 C1 -122.48(18)
C4 C5 C6 C7 -58.34(17)
C9 C8 C7 O4 -53.16(17)
C9 C8 C7 C6 -175.01(13)
C6C C9C C10C C2C 2.48(17)
C2 C3 C8 C7 168.07(13)
C2 C3 C8 C9 -63.45(16)
C2 C3 C4 O2 64.04(15)
C2 C3 C4 C5 -175.58(13)
C2C O6 C8C O7 -179.76(16)
C2C O6 C8C C6C 1.28(16)
C7A C2A C1A O2 -30.0(2)
C6 C5 C4 O2 177.92(12)
C6 C5 C4 C3 60.56(16)
C2A C3A C4A C5A -0.2(3)
C2A C7A C6A C5A 0.0(3)
C5B C4B C3B C2B 1.3(3)
C1A O2 C4 C3 -141.31(14)
C1A O2 C4 C5 98.50(15)
C4A C3A C2A C7A 1.0(2)
C4A C3A C2A C1A 179.67(16)
C4A C5A C6A C7A 0.9(3)
C6B C5B C4B C3B 0.4(3)
C9C C6C C3C C2C -53.73(14)
C9C C6C C3C C5C -169.03(15)
C9C C6C C3C C4C 65.04(18)
C3C C6C C9C C10C 33.55(16)
C3C C2C C10C C9C -38.39(16)
C10C C2C C3C C6C 57.13(13)
C10C C2C C3C C5C 173.75(14)
C10C C2C C3C C4C -59.80(17)
C1B O3 C5 C4 155.74(15)
C1B O3 C5 C6 -84.11(17)
C1B C2B C7B C6B -179.03(17)
C1B C2B C3B C4B 177.85(17)
C6A C7A C2A C3A -0.9(3)
C6A C7A C2A C1A -179.52(17)
C6A C5A C4A C3A -0.8(3)
C4B C5B C6B C7B -1.6(3)
C7C C6C C9C C10C 164.86(15)
C7C C6C C3C C2C 177.46(15)
C7C C6C C3C C5C 62.2(2)
C7C C6C C3C C4C -63.8(2)
C3B C2B C7B C6B 0.5(3)
C3B C2B C1B O3 -161.75(16)
C11 C10 C9 C8 115.8(2)
